data_7715040
loop_
_publ_author_name
'Bairagi, Subhash'
'Giri, Soumen'
'Patel, Deepak Kumar'
'Luong, Diana'
'Fokwa, Boniface P. T.'
'Ghosh, Sundargopal'

_publ_section_title
;
 Hetero-trimetallic complexes comprising bridging boryl and borylene
 ligands: an experimental and theoretical study.
;
_journal_issue 7
_journal_name_full 'Dalton transactions (Cambridge, England : 2003)'
_journal_page_first 3191
_journal_page_last 3205
_journal_paper_doi 10.1039/d3dt03907b
_journal_volume 53
_journal_year 2024
_chemical_formula_sum 'C27 H32 Mo O6 Ru2 S2'
_chemical_formula_weight 814.72
_space_group_crystal_system orthorhombic
_space_group_IT_number 61
_space_group_name_Hall '-P 2ac 2ab'
_space_group_name_H-M_alt 'P b c a'
_atom_sites_solution_hydrogens geom
_audit_creation_method SHELXL-2019/3
_audit_update_record
;
2023-12-03 deposited with the CCDC.	2024-01-15 downloaded from the CCDC.
;
_cell_angle_alpha 90
_cell_angle_beta 90
_cell_angle_gamma 90
_cell_formula_units_Z 8
_cell_length_a 15.288(8)
_cell_length_b 15.103(7)
_cell_length_c 24.967(12)
_cell_measurement_reflns_used 9363
_cell_measurement_temperature 296(2)
_cell_measurement_theta_max 26.57
_cell_measurement_theta_min 2.50
_cell_volume 5765(5)
_computing_cell_refinement 'APEX4 V8.40B (Bruker, 2021)'
_computing_data_collection 'APEX4 (Bruker, v2021.4-0)'
_computing_data_reduction 'SAINT/XPREP (Bruker, 2021)'
_computing_structure_refinement 'SHELXL-2019/3 (Sheldrick, 2019)'
_computing_structure_solution 'SHELXT-2018/2 (Sheldrick, 2018)'
_diffrn_ambient_temperature 296(2)
_diffrn_measured_fraction_theta_full 0.999
_diffrn_measured_fraction_theta_max 0.998
_diffrn_measurement_device_type 'Bruker D8 VENTURE diffractometer equipped with PHOTON II detector'
_diffrn_measurement_method '\w and \f scan'
_diffrn_radiation_source 'fine-focus sealed tube'
_diffrn_radiation_type MoK\a
_diffrn_radiation_wavelength 0.71073
_diffrn_reflns_av_R_equivalents 0.0609
_diffrn_reflns_av_unetI/netI 0.0189
_diffrn_reflns_Laue_measured_fraction_full 0.999
_diffrn_reflns_Laue_measured_fraction_max 0.998
_diffrn_reflns_limit_h_max 19
_diffrn_reflns_limit_h_min -19
_diffrn_reflns_limit_k_max 19
_diffrn_reflns_limit_k_min -19
_diffrn_reflns_limit_l_max 31
_diffrn_reflns_limit_l_min -31
_diffrn_reflns_number 150205
_diffrn_reflns_point_group_measured_fraction_full 0.999
_diffrn_reflns_point_group_measured_fraction_max 0.998
_diffrn_reflns_theta_full 25.242
_diffrn_reflns_theta_max 26.651
_diffrn_reflns_theta_min 2.064
_exptl_absorpt_coefficient_mu 1.647
_exptl_absorpt_correction_T_max 0.7454
_exptl_absorpt_correction_T_min 0.5975
_exptl_absorpt_correction_type multi-scan
_exptl_absorpt_process_details 'SADABS-2016/2 - Bruker AXS area detector scaling and absorption correction'
_exptl_crystal_colour pink
_exptl_crystal_density_diffrn 1.877
_exptl_crystal_description Block
_exptl_crystal_F_000 3232
_exptl_crystal_size_max 0.242
_exptl_crystal_size_mid 0.115
_exptl_crystal_size_min 0.102
_refine_diff_density_max 0.580
_refine_diff_density_min -0.401
_refine_diff_density_rms 0.091
_refine_ls_extinction_method none
_refine_ls_goodness_of_fit_ref 1.128
_refine_ls_hydrogen_treatment constr
_refine_ls_matrix_type full
_refine_ls_number_parameters 343
_refine_ls_number_reflns 6051
_refine_ls_number_restraints 0
_refine_ls_restrained_S_all 1.128
_refine_ls_R_factor_all 0.0441
_refine_ls_R_factor_gt 0.0294
_refine_ls_shift/su_max 0.002
_refine_ls_shift/su_mean 0.000
_refine_ls_structure_factor_coef Fsqd
_refine_ls_weighting_details 'w=1/[\s^2^(Fo^2^)+(0.0179P)^2^+14.5097P] where P=(Fo^2^+2Fc^2^)/3'
_refine_ls_weighting_scheme calc
_refine_ls_wR_factor_gt 0.0589
_refine_ls_wR_factor_ref 0.0661
_reflns_Friedel_coverage 0.000
_reflns_number_gt 4977
_reflns_number_total 6051
_reflns_threshold_expression 'I > 2\s(I)'
_cod_data_source_file d3dt03907b2.cif
_cod_data_source_block RuMoPink
_cod_depositor_comments 'Adding full bibliography for 7715036--7715041.cif.'
_cod_database_code 7715040
_shelx_shelxl_version_number 2019/3
_shelx_space_group_comment
;
The symmetry employed for this shelxl refinement is uniquely defined
by the following loop, which should always be used as a source of
symmetry information in preference to the above space-group names.
They are only intended as comments.
;
_shelx_estimated_absorpt_t_min 0.691
_shelx_estimated_absorpt_t_max 0.850

loop_
_space_group_symop_operation_xyz
'x, y, z'
'x+1/2, -y+1/2, -z'
'-x, y+1/2, -z+1/2'
'-x+1/2, -y, z+1/2'
'-x, -y, -z'
'-x-1/2, y-1/2, z'
'x, -y-1/2, z-1/2'
'x-1/2, y, -z-1/2'

loop_
_atom_site_label
_atom_site_type_symbol
_atom_site_fract_x
_atom_site_fract_y
_atom_site_fract_z
_atom_site_U_iso_or_equiv
_atom_site_adp_type
_atom_site_occupancy
_atom_site_site_symmetry_order
_atom_site_calc_flag
_atom_site_refinement_flags_posn
_atom_site_refinement_flags_adp
_atom_site_refinement_flags_occupancy
_atom_site_disorder_assembly
_atom_site_disorder_group
Ru1 Ru 0.66974(2) 0.70612(2) 0.52311(2) 0.02506(7) Uani 1 1 d . . . . .
Ru2 Ru 0.55995(2) 0.69447(2) 0.72632(2) 0.02605(7) Uani 1 1 d . . . . .
Mo1 Mo 0.61564(2) 0.76929(2) 0.62629(2) 0.02353(7) Uani 1 1 d . . . . .
S1 S 0.56319(6) 0.63500(6) 0.57679(3) 0.02922(19) Uani 1 1 d . . . . .
S2 S 0.67312(6) 0.63434(6) 0.67266(3) 0.02988(19) Uani 1 1 d . . . . .
C1 C 0.6125(3) 0.6579(3) 0.44681(15) 0.0473(11) Uani 1 1 d . . . . .
C2 C 0.5698(3) 0.7400(3) 0.45920(15) 0.0437(10) Uani 1 1 d . . . . .
C3 C 0.6333(3) 0.8069(3) 0.45826(14) 0.0366(9) Uani 1 1 d . . . . .
C4 C 0.7161(2) 0.7686(3) 0.44646(15) 0.0359(9) Uani 1 1 d . . . . .
C5 C 0.7022(3) 0.6758(3) 0.43838(15) 0.0438(10) Uani 1 1 d . . . . .
C6 C 0.7690(5) 0.6108(4) 0.4197(2) 0.092(2) Uani 1 1 d . . . . .
H6A H 0.824890 0.639435 0.417183 0.138 Uiso 1 1 calc R U . . .
H6B H 0.772492 0.562662 0.444685 0.138 Uiso 1 1 calc R U . . .
H6C H 0.752520 0.588478 0.385111 0.138 Uiso 1 1 calc R U . . .
C7 C 0.5667(5) 0.5698(4) 0.4406(2) 0.103(3) Uani 1 1 d . . . . .
H7A H 0.505785 0.576594 0.448893 0.154 Uiso 1 1 calc R U . . .
H7B H 0.573026 0.549323 0.404451 0.154 Uiso 1 1 calc R U . . .
H7C H 0.592381 0.527513 0.464684 0.154 Uiso 1 1 calc R U . . .
C8 C 0.4733(3) 0.7529(5) 0.4664(2) 0.085(2) Uani 1 1 d . . . . .
H8A H 0.444438 0.696447 0.465533 0.127 Uiso 1 1 calc R U . . .
H8B H 0.462433 0.780972 0.500274 0.127 Uiso 1 1 calc R U . . .
H8C H 0.451146 0.789556 0.438082 0.127 Uiso 1 1 calc R U . . .
C9 C 0.6178(4) 0.9045(3) 0.46376(19) 0.0713(17) Uani 1 1 d . . . . .
H9A H 0.672613 0.935287 0.461695 0.107 Uiso 1 1 calc R U . . .
H9B H 0.580128 0.924281 0.435407 0.107 Uiso 1 1 calc R U . . .
H9C H 0.590677 0.916417 0.497682 0.107 Uiso 1 1 calc R U . . .
C10 C 0.7991(3) 0.8184(4) 0.43702(19) 0.0699(16) Uani 1 1 d . . . . .
H10A H 0.845595 0.777429 0.429866 0.105 Uiso 1 1 calc R U . . .
H10B H 0.791809 0.857213 0.406874 0.105 Uiso 1 1 calc R U . . .
H10C H 0.813087 0.852715 0.468237 0.105 Uiso 1 1 calc R U . . .
C11 C 0.5856(3) 0.7894(3) 0.79537(14) 0.0389(9) Uani 1 1 d . . . . .
C12 C 0.5054(3) 0.7442(3) 0.80414(15) 0.0381(9) Uani 1 1 d . . . . .
C13 C 0.5246(3) 0.6512(3) 0.80901(14) 0.0386(9) Uani 1 1 d . . . . .
C14 C 0.6163(3) 0.6399(3) 0.80201(14) 0.0356(9) Uani 1 1 d . . . . .
C15 C 0.6547(3) 0.7260(3) 0.79335(14) 0.0372(9) Uani 1 1 d . . . . .
C16 C 0.7499(3) 0.7451(3) 0.78783(18) 0.0554(12) Uani 1 1 d . . . . .
H16A H 0.781935 0.690459 0.787534 0.083 Uiso 1 1 calc R U . . .
H16B H 0.760085 0.776394 0.754955 0.083 Uiso 1 1 calc R U . . .
H16C H 0.768887 0.780755 0.817457 0.083 Uiso 1 1 calc R U . . .
C17 C 0.6663(3) 0.5547(3) 0.80630(18) 0.0521(11) Uani 1 1 d . . . . .
H17A H 0.727187 0.565689 0.799743 0.078 Uiso 1 1 calc R U . . .
H17B H 0.659082 0.530514 0.841584 0.078 Uiso 1 1 calc R U . . .
H17C H 0.644530 0.513335 0.780305 0.078 Uiso 1 1 calc R U . . .
C18 C 0.4601(3) 0.5799(3) 0.82322(18) 0.0595(13) Uani 1 1 d . . . . .
H18A H 0.402517 0.604946 0.825518 0.089 Uiso 1 1 calc R U . . .
H18B H 0.460895 0.534802 0.796118 0.089 Uiso 1 1 calc R U . . .
H18C H 0.475673 0.554334 0.857118 0.089 Uiso 1 1 calc R U . . .
C19 C 0.4185(3) 0.7869(4) 0.81409(18) 0.0600(13) Uani 1 1 d . . . . .
H19A H 0.374771 0.742040 0.818762 0.090 Uiso 1 1 calc R U . . .
H19B H 0.421831 0.822692 0.845818 0.090 Uiso 1 1 calc R U . . .
H19C H 0.403373 0.823555 0.784056 0.090 Uiso 1 1 calc R U . . .
C20 C 0.5957(4) 0.8882(3) 0.79260(18) 0.0576(13) Uani 1 1 d . . . . .
H20A H 0.656027 0.902723 0.786367 0.086 Uiso 1 1 calc R U . . .
H20B H 0.560655 0.910991 0.763851 0.086 Uiso 1 1 calc R U . . .
H20C H 0.577026 0.914029 0.825808 0.086 Uiso 1 1 calc R U . . .
C21 C 0.7621(3) 0.6368(3) 0.54871(15) 0.0379(9) Uani 1 1 d . . . . .
C22 C 0.4692(3) 0.6300(2) 0.69535(15) 0.0333(8) Uani 1 1 d . . . . .
C23 C 0.5111(2) 0.8016(2) 0.67975(14) 0.0316(8) Uani 1 1 d . . . . .
C24 C 0.6842(3) 0.8618(3) 0.66438(15) 0.0361(9) Uani 1 1 d . . . . .
C25 C 0.5446(3) 0.8621(3) 0.59102(15) 0.0363(9) Uani 1 1 d . . . . .
C26 C 0.7181(2) 0.8104(3) 0.57301(15) 0.0338(8) Uani 1 1 d . . . . .
C27 C 0.6207(3) 0.5622(2) 0.62337(14) 0.0333(8) Uani 1 1 d . . . . .
H27A H 0.664171 0.527248 0.604575 0.040 Uiso 1 1 calc R U . . .
H27B H 0.579891 0.522366 0.640801 0.040 Uiso 1 1 calc R U . . .
O1 O 0.8194(2) 0.5923(2) 0.56032(14) 0.0640(9) Uani 1 1 d . . . . .
O2 O 0.4104(2) 0.5906(2) 0.67920(13) 0.0524(8) Uani 1 1 d . . . . .
O3 O 0.45284(19) 0.84918(19) 0.68873(12) 0.0481(7) Uani 1 1 d . . . . .
O4 O 0.77430(19) 0.8608(2) 0.56526(12) 0.0524(8) Uani 1 1 d . . . . .
O5 O 0.5001(2) 0.9168(2) 0.57509(13) 0.0612(9) Uani 1 1 d . . . . .
O6 O 0.7272(2) 0.9159(2) 0.68236(13) 0.0604(9) Uani 1 1 d . . . . .

loop_
_atom_site_aniso_label
_atom_site_aniso_U_11
_atom_site_aniso_U_22
_atom_site_aniso_U_33
_atom_site_aniso_U_23
_atom_site_aniso_U_13
_atom_site_aniso_U_12
Ru1 0.02853(14) 0.02453(14) 0.02213(14) 0.00101(11) 0.00089(11) -0.00006(11)
Ru2 0.03184(15) 0.02496(14) 0.02136(13) 0.00073(11) 0.00020(11) 0.00173(11)
Mo1 0.02848(15) 0.02008(14) 0.02203(14) 0.00028(12) -0.00063(12) 0.00049(12)
S1 0.0345(5) 0.0279(4) 0.0252(4) -0.0009(4) 0.0005(4) -0.0059(4)
S2 0.0343(5) 0.0283(4) 0.0271(4) 0.0012(4) -0.0008(4) 0.0072(4)
C1 0.078(3) 0.043(2) 0.0208(18) -0.0010(17) -0.003(2) -0.025(2)
C2 0.036(2) 0.072(3) 0.0232(19) 0.0102(19) -0.0076(16) -0.004(2)
C3 0.048(2) 0.039(2) 0.0235(18) 0.0082(16) -0.0013(16) 0.0062(18)
C4 0.037(2) 0.041(2) 0.0293(19) 0.0092(17) 0.0015(16) -0.0038(18)
C5 0.063(3) 0.048(2) 0.0204(18) 0.0038(17) 0.0062(18) 0.015(2)
C6 0.140(6) 0.093(4) 0.043(3) 0.005(3) 0.026(3) 0.067(4)
C7 0.190(7) 0.082(4) 0.036(3) -0.009(3) -0.006(4) -0.082(5)
C8 0.039(3) 0.168(7) 0.047(3) 0.013(4) -0.005(2) -0.001(3)
C9 0.126(5) 0.041(3) 0.047(3) 0.014(2) 0.013(3) 0.025(3)
C10 0.053(3) 0.115(5) 0.042(3) 0.025(3) -0.001(2) -0.032(3)
C11 0.061(3) 0.036(2) 0.0201(17) -0.0036(16) -0.0051(17) 0.0028(19)
C12 0.044(2) 0.046(2) 0.0245(19) -0.0011(16) 0.0015(17) 0.0081(19)
C13 0.046(2) 0.049(2) 0.0213(18) 0.0023(17) 0.0000(16) 0.0004(19)
C14 0.046(2) 0.040(2) 0.0212(17) 0.0051(16) -0.0025(16) 0.0071(18)
C15 0.046(2) 0.042(2) 0.0233(18) 0.0031(16) -0.0057(16) -0.0037(18)
C16 0.049(3) 0.073(3) 0.044(3) 0.000(2) -0.013(2) -0.008(2)
C17 0.066(3) 0.048(3) 0.042(2) 0.012(2) -0.008(2) 0.018(2)
C18 0.070(3) 0.066(3) 0.043(3) 0.009(2) 0.013(2) -0.015(3)
C19 0.059(3) 0.082(4) 0.039(2) -0.011(2) 0.003(2) 0.022(3)
C20 0.098(4) 0.035(2) 0.040(2) -0.0114(19) -0.003(3) -0.001(2)
C21 0.036(2) 0.045(2) 0.032(2) 0.0017(18) 0.0019(17) 0.0020(18)
C22 0.039(2) 0.0295(19) 0.0312(19) 0.0011(16) 0.0031(16) 0.0020(17)
C23 0.035(2) 0.0301(19) 0.0295(19) 0.0014(15) 0.0005(16) -0.0001(16)
C24 0.042(2) 0.033(2) 0.033(2) -0.0012(17) -0.0006(17) -0.0030(17)
C25 0.044(2) 0.034(2) 0.031(2) -0.0002(16) 0.0014(17) 0.0058(18)
C26 0.0321(19) 0.039(2) 0.0306(19) -0.0033(16) -0.0004(16) -0.0014(17)
C27 0.051(2) 0.0204(17) 0.0288(18) 0.0008(15) 0.0052(17) -0.0015(16)
O1 0.0476(19) 0.071(2) 0.074(2) 0.0128(19) -0.0041(17) 0.0235(17)
O2 0.0459(17) 0.0455(17) 0.066(2) -0.0009(16) -0.0082(16) -0.0099(14)
O3 0.0509(17) 0.0468(17) 0.0467(17) 0.0090(14) 0.0132(14) 0.0226(15)
O4 0.0515(18) 0.0565(19) 0.0492(18) -0.0093(15) 0.0116(14) -0.0299(16)
O5 0.072(2) 0.057(2) 0.0541(19) 0.0120(16) -0.0033(17) 0.0352(18)
O6 0.069(2) 0.0503(19) 0.061(2) -0.0168(16) -0.0032(17) -0.0261(17)

loop_
_atom_type_symbol
_atom_type_description
_atom_type_scat_dispersion_real
_atom_type_scat_dispersion_imag
_atom_type_scat_source
C C 0.0033 0.0016 'International Tables Vol C Tables 4.2.6.8 and 6.1.1.4'
H H 0.0000 0.0000 'International Tables Vol C Tables 4.2.6.8 and 6.1.1.4'
O O 0.0106 0.0060 'International Tables Vol C Tables 4.2.6.8 and 6.1.1.4'
Ru Ru -1.2594 0.8363 'International Tables Vol C Tables 4.2.6.8 and 6.1.1.4'
Mo Mo -1.6832 0.6857 'International Tables Vol C Tables 4.2.6.8 and 6.1.1.4'
S S 0.1246 0.1234 'International Tables Vol C Tables 4.2.6.8 and 6.1.1.4'

loop_
_geom_angle_atom_site_label_1
_geom_angle_atom_site_label_2
_geom_angle_atom_site_label_3
_geom_angle
_geom_angle_site_symmetry_1
_geom_angle_site_symmetry_3
_geom_angle_publ_flag
C21 Ru1 C26 87.28(16) . . ?
C21 Ru1 C1 114.03(18) . . ?
C26 Ru1 C1 151.35(15) . . ?
C21 Ru1 C5 92.37(16) . . ?
C26 Ru1 C5 129.00(16) . . ?
C1 Ru1 C5 37.14(17) . . ?
C21 Ru1 C4 106.71(16) . . ?
C26 Ru1 C4 94.47(15) . . ?
C1 Ru1 C4 62.07(15) . . ?
C5 Ru1 C4 37.35(15) . . ?
C21 Ru1 C2 151.07(17) . . ?
C26 Ru1 C2 118.46(16) . . ?
C1 Ru1 C2 37.27(17) . . ?
C5 Ru1 C2 61.75(16) . . ?
C4 Ru1 C2 61.25(14) . . ?
C21 Ru1 C3 142.85(16) . . ?
C26 Ru1 C3 90.37(15) . . ?
C1 Ru1 C3 61.03(15) . . ?
C5 Ru1 C3 61.19(14) . . ?
C4 Ru1 C3 36.53(14) . . ?
C2 Ru1 C3 35.82(15) . . ?
C21 Ru1 S1 94.13(13) . . ?
C26 Ru1 S1 103.99(11) . . ?
C1 Ru1 S1 93.76(12) . . ?
C5 Ru1 S1 126.85(13) . . ?
C4 Ru1 S1 152.79(10) . . ?
C2 Ru1 S1 92.12(11) . . ?
C3 Ru1 S1 122.29(11) . . ?
C21 Ru1 Mo1 95.57(12) . . ?
C26 Ru1 Mo1 48.08(10) . . ?
C1 Ru1 Mo1 140.01(13) . . ?
C5 Ru1 Mo1 171.26(11) . . ?
C4 Ru1 Mo1 135.70(11) . . ?
C2 Ru1 Mo1 111.26(12) . . ?
C3 Ru1 Mo1 110.08(10) . . ?
S1 Ru1 Mo1 56.23(3) . . ?
C22 Ru2 C23 84.77(15) . . ?
C22 Ru2 C13 92.90(16) . . ?
C23 Ru2 C13 130.04(14) . . ?
C22 Ru2 C14 116.46(15) . . ?
C23 Ru2 C14 151.40(14) . . ?
C13 Ru2 C14 37.16(14) . . ?
C22 Ru2 C12 104.91(16) . . ?
C23 Ru2 C12 95.08(14) . . ?
C13 Ru2 C12 37.53(15) . . ?
C14 Ru2 C12 62.25(14) . . ?
C22 Ru2 C15 153.29(15) . . ?
C23 Ru2 C15 117.94(14) . . ?
C13 Ru2 C15 62.15(15) . . ?
C14 Ru2 C15 37.42(14) . . ?
C12 Ru2 C15 61.79(15) . . ?
C22 Ru2 C11 140.53(16) . . ?
C23 Ru2 C11 89.76(14) . . ?
C13 Ru2 C11 61.68(15) . . ?
C14 Ru2 C11 61.65(14) . . ?
C12 Ru2 C11 36.64(15) . . ?
C15 Ru2 C11 36.59(15) . . ?
C22 Ru2 S2 96.25(12) . . ?
C23 Ru2 S2 103.80(10) . . ?
C13 Ru2 S2 125.99(11) . . ?
C14 Ru2 S2 93.17(11) . . ?
C12 Ru2 S2 152.80(10) . . ?
C15 Ru2 S2 91.81(11) . . ?
C11 Ru2 S2 122.93(12) . . ?
C22 Ru2 Mo1 93.75(12) . . ?
C23 Ru2 Mo1 47.87(10) . . ?
C13 Ru2 Mo1 172.72(11) . . ?
C14 Ru2 Mo1 140.06(11) . . ?
C12 Ru2 Mo1 137.06(11) . . ?
C15 Ru2 Mo1 111.75(10) . . ?
C11 Ru2 Mo1 111.10(11) . . ?
S2 Ru2 Mo1 56.10(3) . . ?
C25 Mo1 C24 90.22(16) . . ?
C25 Mo1 C23 72.93(15) . . ?
C24 Mo1 C23 86.28(15) . . ?
C25 Mo1 C26 85.39(15) . . ?
C24 Mo1 C26 73.08(15) . . ?
C23 Mo1 C26 150.02(14) . . ?
C25 Mo1 S2 167.10(12) . . ?
C24 Mo1 S2 99.56(12) . . ?
C23 Mo1 S2 99.16(10) . . ?
C26 Mo1 S2 105.42(11) . . ?
C25 Mo1 S1 100.27(12) . . ?
C24 Mo1 S1 166.61(12) . . ?
C23 Mo1 S1 104.66(10) . . ?
C26 Mo1 S1 99.30(10) . . ?
S2 Mo1 S1 71.43(4) . . ?
C25 Mo1 Ru1 89.67(11) . . ?
C24 Mo1 Ru1 120.74(11) . . ?
C23 Mo1 Ru1 148.40(10) . . ?
C26 Mo1 Ru1 47.87(10) . . ?
S2 Mo1 Ru1 92.48(4) . . ?
S1 Mo1 Ru1 51.72(3) . . ?
C25 Mo1 Ru2 120.20(11) . . ?
C24 Mo1 Ru2 90.97(11) . . ?
C23 Mo1 Ru2 47.54(10) . . ?
C26 Mo1 Ru2 150.41(10) . . ?
S2 Mo1 Ru2 51.77(3) . . ?
S1 Mo1 Ru2 90.89(4) . . ?
Ru1 Mo1 Ru2 137.38(3) . . ?
C27 S1 Ru1 107.60(13) . . ?
C27 S1 Mo1 91.09(12) . . ?
Ru1 S1 Mo1 72.06(4) . . ?
C27 S2 Ru2 106.78(13) . . ?
C27 S2 Mo1 91.14(12) . . ?
Ru2 S2 Mo1 72.13(3) . . ?
C5 C1 C2 107.9(4) . . ?
C5 C1 C7 127.1(5) . . ?
C2 C1 C7 124.9(5) . . ?
C5 C1 Ru1 71.5(2) . . ?
C2 C1 Ru1 73.2(2) . . ?
C7 C1 Ru1 124.0(3) . . ?
C3 C2 C1 107.7(4) . . ?
C3 C2 C8 126.1(5) . . ?
C1 C2 C8 125.9(5) . . ?
C3 C2 Ru1 73.0(2) . . ?
C1 C2 Ru1 69.5(2) . . ?
C8 C2 Ru1 127.4(3) . . ?
C2 C3 C4 109.0(4) . . ?
C2 C3 C9 126.7(4) . . ?
C4 C3 C9 124.0(4) . . ?
C2 C3 Ru1 71.2(2) . . ?
C4 C3 Ru1 70.1(2) . . ?
C9 C3 Ru1 128.8(3) . . ?
C3 C4 C5 107.2(4) . . ?
C3 C4 C10 125.7(4) . . ?
C5 C4 C10 126.7(4) . . ?
C3 C4 Ru1 73.4(2) . . ?
C5 C4 Ru1 70.3(2) . . ?
C10 C4 Ru1 127.9(3) . . ?
C1 C5 C4 108.1(4) . . ?
C1 C5 C6 125.8(5) . . ?
C4 C5 C6 125.9(5) . . ?
C1 C5 Ru1 71.4(2) . . ?
C4 C5 Ru1 72.4(2) . . ?
C6 C5 Ru1 125.9(3) . . ?
C5 C6 H6A 109.5 . . ?
C5 C6 H6B 109.5 . . ?
H6A C6 H6B 109.5 . . ?
C5 C6 H6C 109.5 . . ?
H6A C6 H6C 109.5 . . ?
H6B C6 H6C 109.5 . . ?
C1 C7 H7A 109.5 . . ?
C1 C7 H7B 109.5 . . ?
H7A C7 H7B 109.5 . . ?
C1 C7 H7C 109.5 . . ?
H7A C7 H7C 109.5 . . ?
H7B C7 H7C 109.5 . . ?
C2 C8 H8A 109.5 . . ?
C2 C8 H8B 109.5 . . ?
H8A C8 H8B 109.5 . . ?
C2 C8 H8C 109.5 . . ?
H8A C8 H8C 109.5 . . ?
H8B C8 H8C 109.5 . . ?
C3 C9 H9A 109.5 . . ?
C3 C9 H9B 109.5 . . ?
H9A C9 H9B 109.5 . . ?
C3 C9 H9C 109.5 . . ?
H9A C9 H9C 109.5 . . ?
H9B C9 H9C 109.5 . . ?
C4 C10 H10A 109.5 . . ?
C4 C10 H10B 109.5 . . ?
H10A C10 H10B 109.5 . . ?
C4 C10 H10C 109.5 . . ?
H10A C10 H10C 109.5 . . ?
H10B C10 H10C 109.5 . . ?
C12 C11 C15 108.8(3) . . ?
C12 C11 C20 125.0(4) . . ?
C15 C11 C20 126.1(4) . . ?
C12 C11 Ru2 70.4(2) . . ?
C15 C11 Ru2 71.2(2) . . ?
C20 C11 Ru2 127.5(3) . . ?
C11 C12 C13 107.8(3) . . ?
C11 C12 C19 125.7(4) . . ?
C13 C12 C19 126.0(4) . . ?
C11 C12 Ru2 72.9(2) . . ?
C13 C12 Ru2 70.8(2) . . ?
C19 C12 Ru2 128.2(3) . . ?
C14 C13 C12 107.9(4) . . ?
C14 C13 C18 126.2(4) . . ?
C12 C13 C18 125.8(4) . . ?
C14 C13 Ru2 71.5(2) . . ?
C12 C13 Ru2 71.7(2) . . ?
C18 C13 Ru2 126.0(3) . . ?
C13 C14 C15 108.1(3) . . ?
C13 C14 C17 126.5(4) . . ?
C15 C14 C17 125.2(4) . . ?
C13 C14 Ru2 71.3(2) . . ?
C15 C14 Ru2 72.4(2) . . ?
C17 C14 Ru2 125.0(3) . . ?
C11 C15 C14 107.4(4) . . ?
C11 C15 C16 126.6(4) . . ?
C14 C15 C16 125.8(4) . . ?
C11 C15 Ru2 72.2(2) . . ?
C14 C15 Ru2 70.2(2) . . ?
C16 C15 Ru2 126.7(3) . . ?
C15 C16 H16A 109.5 . . ?
C15 C16 H16B 109.5 . . ?
H16A C16 H16B 109.5 . . ?
C15 C16 H16C 109.5 . . ?
H16A C16 H16C 109.5 . . ?
H16B C16 H16C 109.5 . . ?
C14 C17 H17A 109.5 . . ?
C14 C17 H17B 109.5 . . ?
H17A C17 H17B 109.5 . . ?
C14 C17 H17C 109.5 . . ?
H17A C17 H17C 109.5 . . ?
H17B C17 H17C 109.5 . . ?
C13 C18 H18A 109.5 . . ?
C13 C18 H18B 109.5 . . ?
H18A C18 H18B 109.5 . . ?
C13 C18 H18C 109.5 . . ?
H18A C18 H18C 109.5 . . ?
H18B C18 H18C 109.5 . . ?
C12 C19 H19A 109.5 . . ?
C12 C19 H19B 109.5 . . ?
H19A C19 H19B 109.5 . . ?
C12 C19 H19C 109.5 . . ?
H19A C19 H19C 109.5 . . ?
H19B C19 H19C 109.5 . . ?
C11 C20 H20A 109.5 . . ?
C11 C20 H20B 109.5 . . ?
H20A C20 H20B 109.5 . . ?
C11 C20 H20C 109.5 . . ?
H20A C20 H20C 109.5 . . ?
H20B C20 H20C 109.5 . . ?
O1 C21 Ru1 174.7(4) . . ?
O2 C22 Ru2 175.7(3) . . ?
O3 C23 Ru2 129.2(3) . . ?
O3 C23 Mo1 146.2(3) . . ?
Ru2 C23 Mo1 84.59(13) . . ?
O6 C24 Mo1 174.3(4) . . ?
O5 C25 Mo1 173.8(3) . . ?
O4 C26 Ru1 129.7(3) . . ?
O4 C26 Mo1 146.1(3) . . ?
Ru1 C26 Mo1 84.05(14) . . ?
S1 C27 S2 106.32(18) . . ?
S1 C27 H27A 110.5 . . ?
S2 C27 H27A 110.5 . . ?
S1 C27 H27B 110.5 . . ?
S2 C27 H27B 110.5 . . ?
H27A C27 H27B 108.7 . . ?

loop_
_geom_bond_atom_site_label_1
_geom_bond_atom_site_label_2
_geom_bond_distance
_geom_bond_site_symmetry_2
_geom_bond_publ_flag
Ru1 C21 1.871(4) . ?
Ru1 C26 2.139(4) . ?
Ru1 C1 2.220(4) . ?
Ru1 C5 2.221(4) . ?
Ru1 C4 2.248(4) . ?
Ru1 C2 2.268(4) . ?
Ru1 C3 2.291(4) . ?
Ru1 S1 2.3671(11) . ?
Ru1 Mo1 2.8689(12) . ?
Ru2 C22 1.862(4) . ?
Ru2 C23 2.127(4) . ?
Ru2 C13 2.232(4) . ?
Ru2 C14 2.234(4) . ?
Ru2 C12 2.244(4) . ?
Ru2 C15 2.264(4) . ?
Ru2 C11 2.276(4) . ?
Ru2 S2 2.3692(12) . ?
Ru2 Mo1 2.8703(11) . ?
Mo1 C25 1.980(4) . ?
Mo1 C24 1.989(4) . ?
Mo1 C23 2.138(4) . ?
Mo1 C26 2.146(4) . ?
Mo1 S2 2.5032(12) . ?
Mo1 S1 2.5067(12) . ?
S1 C27 1.826(4) . ?
S2 C27 1.828(4) . ?
C1 C5 1.414(6) . ?
C1 C2 1.435(6) . ?
C1 C7 1.510(6) . ?
C2 C3 1.402(6) . ?
C2 C8 1.499(6) . ?
C3 C4 1.423(6) . ?
C3 C9 1.499(6) . ?
C4 C5 1.431(6) . ?
C4 C10 1.493(6) . ?
C5 C6 1.492(6) . ?
C6 H6A 0.9600 . ?
C6 H6B 0.9600 . ?
C6 H6C 0.9600 . ?
C7 H7A 0.9600 . ?
C7 H7B 0.9600 . ?
C7 H7C 0.9600 . ?
C8 H8A 0.9600 . ?
C8 H8B 0.9600 . ?
C8 H8C 0.9600 . ?
C9 H9A 0.9600 . ?
C9 H9B 0.9600 . ?
C9 H9C 0.9600 . ?
C10 H10A 0.9600 . ?
C10 H10B 0.9600 . ?
C10 H10C 0.9600 . ?
C11 C12 1.421(6) . ?
C11 C15 1.425(6) . ?
C11 C20 1.502(6) . ?
C12 C13 1.440(6) . ?
C12 C19 1.497(6) . ?
C13 C14 1.423(6) . ?
C13 C18 1.502(6) . ?
C14 C15 1.443(5) . ?
C14 C17 1.500(5) . ?
C15 C16 1.490(6) . ?
C16 H16A 0.9600 . ?
C16 H16B 0.9600 . ?
C16 H16C 0.9600 . ?
C17 H17A 0.9600 . ?
C17 H17B 0.9600 . ?
C17 H17C 0.9600 . ?
C18 H18A 0.9600 . ?
C18 H18B 0.9600 . ?
C18 H18C 0.9600 . ?
C19 H19A 0.9600 . ?
C19 H19B 0.9600 . ?
C19 H19C 0.9600 . ?
C20 H20A 0.9600 . ?
C20 H20B 0.9600 . ?
C20 H20C 0.9600 . ?
C21 O1 1.141(5) . ?
C22 O2 1.152(5) . ?
C23 O3 1.167(4) . ?
C24 O6 1.140(5) . ?
C25 O5 1.140(5) . ?
C26 O4 1.165(4) . ?
C27 H27A 0.9700 . ?
C27 H27B 0.9700 . ?

loop_
_geom_torsion_atom_site_label_1
_geom_torsion_atom_site_label_2
_geom_torsion_atom_site_label_3
_geom_torsion_atom_site_label_4
_geom_torsion
_geom_torsion_site_symmetry_1
_geom_torsion_site_symmetry_2
_geom_torsion_site_symmetry_3
_geom_torsion_site_symmetry_4
_geom_torsion_publ_flag
C5 C1 C2 C3 0.0(4) . . . . ?
C7 C1 C2 C3 -176.5(4) . . . . ?
Ru1 C1 C2 C3 63.5(3) . . . . ?
C5 C1 C2 C8 174.5(4) . . . . ?
C7 C1 C2 C8 -2.0(7) . . . . ?
Ru1 C1 C2 C8 -122.1(4) . . . . ?
C5 C1 C2 Ru1 -63.5(3) . . . . ?
C7 C1 C2 Ru1 120.1(4) . . . . ?
C1 C2 C3 C4 -1.1(4) . . . . ?
C8 C2 C3 C4 -175.5(4) . . . . ?
Ru1 C2 C3 C4 60.1(3) . . . . ?
C1 C2 C3 C9 173.9(4) . . . . ?
C8 C2 C3 C9 -0.6(7) . . . . ?
Ru1 C2 C3 C9 -124.9(4) . . . . ?
C1 C2 C3 Ru1 -61.2(3) . . . . ?
C8 C2 C3 Ru1 124.3(4) . . . . ?
C2 C3 C4 C5 1.8(4) . . . . ?
C9 C3 C4 C5 -173.4(4) . . . . ?
Ru1 C3 C4 C5 62.6(3) . . . . ?
C2 C3 C4 C10 174.2(4) . . . . ?
C9 C3 C4 C10 -1.0(6) . . . . ?
Ru1 C3 C4 C10 -125.0(4) . . . . ?
C2 C3 C4 Ru1 -60.8(3) . . . . ?
C9 C3 C4 Ru1 124.1(4) . . . . ?
C2 C1 C5 C4 1.1(4) . . . . ?
C7 C1 C5 C4 177.5(4) . . . . ?
Ru1 C1 C5 C4 -63.5(3) . . . . ?
C2 C1 C5 C6 -174.0(4) . . . . ?
C7 C1 C5 C6 2.3(7) . . . . ?
Ru1 C1 C5 C6 121.4(4) . . . . ?
C2 C1 C5 Ru1 64.6(3) . . . . ?
C7 C1 C5 Ru1 -119.1(4) . . . . ?
C3 C4 C5 C1 -1.8(4) . . . . ?
C10 C4 C5 C1 -174.1(4) . . . . ?
Ru1 C4 C5 C1 62.9(3) . . . . ?
C3 C4 C5 C6 173.4(4) . . . . ?
C10 C4 C5 C6 1.1(7) . . . . ?
Ru1 C4 C5 C6 -122.0(4) . . . . ?
C3 C4 C5 Ru1 -64.6(3) . . . . ?
C10 C4 C5 Ru1 123.1(4) . . . . ?
C15 C11 C12 C13 1.4(4) . . . . ?
C20 C11 C12 C13 -174.7(4) . . . . ?
Ru2 C11 C12 C13 62.6(3) . . . . ?
C15 C11 C12 C19 173.7(4) . . . . ?
C20 C11 C12 C19 -2.5(6) . . . . ?
Ru2 C11 C12 C19 -125.1(4) . . . . ?
C15 C11 C12 Ru2 -61.2(3) . . . . ?
C20 C11 C12 Ru2 122.6(4) . . . . ?
C11 C12 C13 C14 -1.3(4) . . . . ?
C19 C12 C13 C14 -173.5(4) . . . . ?
Ru2 C12 C13 C14 62.7(3) . . . . ?
C11 C12 C13 C18 174.4(4) . . . . ?
C19 C12 C13 C18 2.2(6) . . . . ?
Ru2 C12 C13 C18 -121.6(4) . . . . ?
C11 C12 C13 Ru2 -64.0(3) . . . . ?
C19 C12 C13 Ru2 123.7(4) . . . . ?
C12 C13 C14 C15 0.7(4) . . . . ?
C18 C13 C14 C15 -175.0(4) . . . . ?
Ru2 C13 C14 C15 63.5(2) . . . . ?
C12 C13 C14 C17 177.0(4) . . . . ?
C18 C13 C14 C17 1.3(6) . . . . ?
Ru2 C13 C14 C17 -120.2(4) . . . . ?
C12 C13 C14 Ru2 -62.8(3) . . . . ?
C18 C13 C14 Ru2 121.5(4) . . . . ?
C12 C11 C15 C14 -1.0(4) . . . . ?
C20 C11 C15 C14 175.1(4) . . . . ?
Ru2 C11 C15 C14 -61.7(2) . . . . ?
C12 C11 C15 C16 -176.4(4) . . . . ?
C20 C11 C15 C16 -0.3(6) . . . . ?
Ru2 C11 C15 C16 122.9(4) . . . . ?
C12 C11 C15 Ru2 60.7(3) . . . . ?
C20 C11 C15 Ru2 -123.2(4) . . . . ?
C13 C14 C15 C11 0.2(4) . . . . ?
C17 C14 C15 C11 -176.2(4) . . . . ?
Ru2 C14 C15 C11 63.0(3) . . . . ?
C13 C14 C15 C16 175.7(4) . . . . ?
C17 C14 C15 C16 -0.7(6) . . . . ?
Ru2 C14 C15 C16 -121.5(4) . . . . ?
C13 C14 C15 Ru2 -62.8(3) . . . . ?
C17 C14 C15 Ru2 120.8(4) . . . . ?
Ru1 S1 C27 S2 72.45(18) . . . . ?
Mo1 S1 C27 S2 0.94(17) . . . . ?
Ru2 S2 C27 S1 70.72(18) . . . . ?
Mo1 S2 C27 S1 -0.94(17) . . . . ?
